data_1575109
loop_
_publ_author_name
'Zhang, Li'
'Ma, Chenglin'
'Wang, Xin'
'Zhou, Yannan'
'Song, Jingru'
'Sun, Mizhen'
'Sun, Qikun'
'Zhang, Shi-Tong'
'Yang, Wenjun'
'Xue, Shanfeng'

_publ_section_title
;
 Efficient near-ultraviolet (NUV) electroluminescence based on a
 benzonitrile acceptor HLCT material with balanced carrier mobilities and
 high color purity.
;
_journal_issue 32
_journal_name_full 'Chemical science'
_journal_page_first 14478
_journal_page_last 14484
_journal_paper_doi 10.1039/d5sc03458b
_journal_volume 16
_journal_year 2025
_chemical_formula_moiety 'C31 H20 N2'
_chemical_formula_sum 'C31 H20 N2'
_chemical_formula_weight 420.49
_space_group_crystal_system monoclinic
_space_group_IT_number 14
_space_group_name_Hall '-P 2ybc'
_space_group_name_H-M_alt 'P 1 21/c 1'
_atom_sites_solution_hydrogens geom
_atom_sites_solution_primary dual
_audit_block_doi 10.5517/ccdc.csd.cc2n4768
_audit_creation_date 2025-01-21
_audit_creation_method
;
Olex2 1.3
(compiled 2020.11.12 svn.r5f609507 for OlexSys, GUI svn.r6403)
;
_audit_update_record
;
2025-04-27 deposited with the CCDC.	2025-07-10 downloaded from the CCDC.
;
_cell_angle_alpha 90
_cell_angle_beta 91.619(2)
_cell_angle_gamma 90
_cell_formula_units_Z 4
_cell_length_a 18.6571(8)
_cell_length_b 16.1840(7)
_cell_length_c 7.4554(3)
_cell_measurement_reflns_used 6187
_cell_measurement_temperature 273.15
_cell_measurement_theta_max 66.13
_cell_measurement_theta_min 2.37
_cell_volume 2250.23(16)
_computing_cell_refinement 'SAINT V8.40B (?, 2016)'
_computing_data_reduction 'SAINT V8.40B (?, 2016)'
_computing_molecular_graphics 'Olex2 1.3 (Dolomanov et al., 2009)'
_computing_publication_material 'Olex2 1.3 (Dolomanov et al., 2009)'
_computing_structure_refinement 'XL  (Sheldrick, 2008)'
_computing_structure_solution 'SHELXT 2018/2 (Sheldrick, 2018)'
_diffrn_ambient_temperature 273.15
_diffrn_measured_fraction_theta_full 0.992
_diffrn_measured_fraction_theta_max 0.992
_diffrn_measurement_device_type 'CCD area detector'
_diffrn_measurement_method 'phi and omega scans'
_diffrn_radiation_monochromator graphite
_diffrn_radiation_type CuK\a
_diffrn_radiation_wavelength 1.54178
_diffrn_reflns_av_R_equivalents 0.0729
_diffrn_reflns_av_unetI/netI 0.0637
_diffrn_reflns_Laue_measured_fraction_full 0.992
_diffrn_reflns_Laue_measured_fraction_max 0.992
_diffrn_reflns_limit_h_max 22
_diffrn_reflns_limit_h_min -21
_diffrn_reflns_limit_k_max 19
_diffrn_reflns_limit_k_min -19
_diffrn_reflns_limit_l_max 8
_diffrn_reflns_limit_l_min -8
_diffrn_reflns_number 17067
_diffrn_reflns_point_group_measured_fraction_full 0.992
_diffrn_reflns_point_group_measured_fraction_max 0.992
_diffrn_reflns_theta_full 66.587
_diffrn_reflns_theta_max 66.587
_diffrn_reflns_theta_min 2.369
_diffrn_source_current 1.1
_diffrn_source_power 0.055
_diffrn_source_voltage 50.0
_exptl_absorpt_coefficient_mu 0.559
_exptl_absorpt_correction_T_max 0.7528
_exptl_absorpt_correction_T_min 0.3125
_exptl_absorpt_correction_type none
_exptl_absorpt_process_details
;
SADABS-2016/2 (Bruker,2016/2) was used for absorption correction.
wR2(int) was 0.1594 before and 0.0836 after correction.
The Ratio of minimum to maximum transmission is 0.4151.
The \l/2 correction factor is Not present.
;
_exptl_crystal_colour 'clear whiteish colourless'
_exptl_crystal_colour_lustre clear
_exptl_crystal_colour_modifier whiteish
_exptl_crystal_colour_primary colourless
_exptl_crystal_density_diffrn 1.241
_exptl_crystal_description block
_exptl_crystal_F_000 880
_exptl_crystal_size_max 0.12
_exptl_crystal_size_mid 0.1
_exptl_crystal_size_min 0.08
_refine_diff_density_max 0.172
_refine_diff_density_min -0.227
_refine_diff_density_rms 0.055
_refine_ls_extinction_method none
_refine_ls_goodness_of_fit_ref 1.061
_refine_ls_hydrogen_treatment constr
_refine_ls_matrix_type full
_refine_ls_number_parameters 298
_refine_ls_number_reflns 3941
_refine_ls_number_restraints 0
_refine_ls_restrained_S_all 1.061
_refine_ls_R_factor_all 0.0684
_refine_ls_R_factor_gt 0.0541
_refine_ls_shift/su_max 0.000
_refine_ls_shift/su_mean 0.000
_refine_ls_structure_factor_coef Fsqd
_refine_ls_weighting_details 'w=1/[\s^2^(Fo^2^)+(0.0779P)^2^+0.2241P] where P=(Fo^2^+2Fc^2^)/3'
_refine_ls_weighting_scheme calc
_refine_ls_wR_factor_gt 0.1379
_refine_ls_wR_factor_ref 0.1457
_reflns_Friedel_coverage 0.000
_reflns_number_gt 3138
_reflns_number_total 3941
_reflns_threshold_expression 'I > 2\s(I)'
_cod_data_source_file d5sc03458b2.cif
_cod_data_source_block 1
_cod_depositor_comments 'Adding full bibliography for 1575109--1575110.cif.'
_cod_database_code 1575109
_shelx_shelxl_version_number 2014/7
_shelx_space_group_comment
;
The symmetry employed for this shelxl refinement is uniquely defined
by the following loop, which should always be used as a source of
symmetry information in preference to the above space-group names.
They are only intended as comments.
;
_shelx_estimated_absorpt_t_max 0.957
_shelx_estimated_absorpt_t_min 0.936
_olex2_refinement_description
;
1. Fixed Uiso
 At 1.2 times of:
  All C(H) groups
2.a Aromatic/amide H refined with riding coordinates:
 C2(H2), C3(H3), C4(H4), C5(H5), C6(H6), C8(H8), C9(H9), C10(H10), C11(H11),
 C15(H15), C16(H16), C18(H18), C20(H20), C21(H21), C23(H23), C24(H24), C26(H26),
  C27(H27), C29(H29), C30(H30)
;
_olex2_submission_special_instructions 'No special instructions were received'

loop_
_space_group_symop_operation_xyz
'x, y, z'
'-x, y+1/2, -z+1/2'
'-x, -y, -z'
'x, -y-1/2, z-1/2'

loop_
_atom_site_label
_atom_site_type_symbol
_atom_site_fract_x
_atom_site_fract_y
_atom_site_fract_z
_atom_site_U_iso_or_equiv
_atom_site_adp_type
_atom_site_occupancy
_atom_site_site_symmetry_order
_atom_site_calc_flag
_atom_site_refinement_flags_posn
_atom_site_refinement_flags_adp
_atom_site_refinement_flags_occupancy
_atom_site_disorder_assembly
_atom_site_disorder_group
C1 C 0.92120(9) 0.59170(11) 1.1549(2) 0.0525(4) Uani 1 1 d . . . . .
C2 C 0.98371(10) 0.61019(12) 1.0693(3) 0.0608(5) Uani 1 1 d . . . . .
H2 H 0.9892 0.5948 0.9502 0.073 Uiso 1 1 calc R U . . .
C3 C 1.03805(10) 0.65151(13) 1.1606(3) 0.0691(5) Uani 1 1 d . . . . .
H3 H 1.0804 0.6637 1.1033 0.083 Uiso 1 1 calc R U . . .
C4 C 1.02992(12) 0.67458(14) 1.3348(3) 0.0778(6) Uani 1 1 d . . . . .
H4 H 1.0667 0.7026 1.3959 0.093 Uiso 1 1 calc R U . . .
C5 C 0.96784(14) 0.65664(17) 1.4197(3) 0.0889(7) Uani 1 1 d . . . . .
H5 H 0.9624 0.6726 1.5383 0.107 Uiso 1 1 calc R U . . .
C6 C 0.91320(11) 0.61489(14) 1.3299(3) 0.0747(6) Uani 1 1 d . . . . .
H6 H 0.8711 0.6025 1.3881 0.090 Uiso 1 1 calc R U . . .
C7 C 0.84254(8) 0.46824(11) 1.1047(2) 0.0506(4) Uani 1 1 d . . . . .
C8 C 0.86122(10) 0.41886(12) 1.2507(3) 0.0606(5) Uani 1 1 d . . . . .
H8 H 0.8947 0.4363 1.3373 0.073 Uiso 1 1 calc R U . . .
C9 C 0.82808(11) 0.34270(13) 1.2625(3) 0.0659(5) Uani 1 1 d . . . . .
H9 H 0.8393 0.3087 1.3598 0.079 Uiso 1 1 calc R U . . .
C10 C 0.77846(10) 0.31557(12) 1.1326(3) 0.0643(5) Uani 1 1 d . . . . .
H10 H 0.7571 0.2640 1.1448 0.077 Uiso 1 1 calc R U . . .
C11 C 0.76061(9) 0.36411(11) 0.9862(3) 0.0565(5) Uani 1 1 d . . . . .
H11 H 0.7275 0.3457 0.8994 0.068 Uiso 1 1 calc R U . . .
C12 C 0.79302(8) 0.44117(10) 0.9706(2) 0.0486(4) Uani 1 1 d . . . . .
C13 C 0.78607(8) 0.50726(10) 0.8408(2) 0.0475(4) Uani 1 1 d . . . . .
C14 C 0.83046(9) 0.57215(11) 0.9037(2) 0.0509(4) Uani 1 1 d . . . . .
C15 C 0.83116(10) 0.64783(11) 0.8146(2) 0.0573(4) Uani 1 1 d . . . . .
H15 H 0.8602 0.6909 0.8560 0.069 Uiso 1 1 calc R U . . .
C16 C 0.78770(10) 0.65708(11) 0.6637(2) 0.0561(4) Uani 1 1 d . . . . .
H16 H 0.7866 0.7079 0.6057 0.067 Uiso 1 1 calc R U . . .
C17 C 0.74484(9) 0.59219(10) 0.5941(2) 0.0495(4) Uani 1 1 d . . . . .
C18 C 0.74503(8) 0.51710(10) 0.6854(2) 0.0490(4) Uani 1 1 d . . . . .
H18 H 0.7174 0.4734 0.6414 0.059 Uiso 1 1 calc R U . . .
C19 C 0.69855(9) 0.60193(10) 0.4308(2) 0.0495(4) Uani 1 1 d . . . . .
C20 C 0.65995(10) 0.67425(11) 0.3942(2) 0.0547(4) Uani 1 1 d . . . . .
H20 H 0.6667 0.7199 0.4686 0.066 Uiso 1 1 calc R U . . .
C21 C 0.61224(10) 0.67952(11) 0.2506(2) 0.0551(4) Uani 1 1 d . . . . .
H21 H 0.5864 0.7280 0.2320 0.066 Uiso 1 1 calc R U . . .
C22 C 0.60184(9) 0.61325(10) 0.1319(2) 0.0489(4) Uani 1 1 d . . . . .
C23 C 0.64229(9) 0.54201(11) 0.1648(2) 0.0535(4) Uani 1 1 d . . . . .
H23 H 0.6379 0.4976 0.0862 0.064 Uiso 1 1 calc R U . . .
C24 C 0.68854(9) 0.53615(11) 0.3115(2) 0.0533(4) Uani 1 1 d . . . . .
H24 H 0.7137 0.4873 0.3315 0.064 Uiso 1 1 calc R U . . .
C25 C 0.55140(9) 0.61795(10) -0.0241(2) 0.0497(4) Uani 1 1 d . . . . .
C26 C 0.56928(9) 0.58450(12) -0.1882(2) 0.0584(5) Uani 1 1 d . . . . .
H26 H 0.6130 0.5576 -0.1979 0.070 Uiso 1 1 calc R U . . .
C27 C 0.52438(10) 0.58992(12) -0.3366(3) 0.0627(5) Uani 1 1 d . . . . .
H27 H 0.5379 0.5671 -0.4450 0.075 Uiso 1 1 calc R U . . .
C28 C 0.45884(10) 0.62952(11) -0.3243(3) 0.0594(5) Uani 1 1 d . . . . .
C29 C 0.43919(10) 0.66258(12) -0.1614(3) 0.0659(5) Uani 1 1 d . . . . .
H29 H 0.3949 0.6884 -0.1517 0.079 Uiso 1 1 calc R U . . .
C30 C 0.48517(10) 0.65730(12) -0.0139(3) 0.0611(5) Uani 1 1 d . . . . .
H30 H 0.4718 0.6804 0.0944 0.073 Uiso 1 1 calc R U . . .
C31 C 0.41167(12) 0.63655(13) -0.4790(3) 0.0730(6) Uani 1 1 d . . . . .
N1 N 0.86558(7) 0.54751(9) 1.06177(19) 0.0543(4) Uani 1 1 d . . . . .
N2 N 0.37462(12) 0.64390(14) -0.6035(3) 0.0991(7) Uani 1 1 d . . . . .

loop_
_atom_site_aniso_label
_atom_site_aniso_U_11
_atom_site_aniso_U_22
_atom_site_aniso_U_33
_atom_site_aniso_U_23
_atom_site_aniso_U_13
_atom_site_aniso_U_12
C1 0.0465(9) 0.0551(10) 0.0553(10) -0.0055(8) -0.0083(7) -0.0013(7)
C2 0.0548(10) 0.0651(12) 0.0624(12) -0.0080(9) 0.0004(8) -0.0046(9)
C3 0.0485(10) 0.0720(13) 0.0865(15) -0.0017(10) -0.0050(9) -0.0036(9)
C4 0.0650(12) 0.0810(15) 0.0860(16) -0.0047(12) -0.0258(11) -0.0117(11)
C5 0.0944(17) 0.1114(19) 0.0602(13) -0.0210(12) -0.0079(11) -0.0245(14)
C6 0.0641(12) 0.0938(16) 0.0664(13) -0.0201(11) 0.0057(9) -0.0158(11)
C7 0.0439(8) 0.0532(10) 0.0542(10) -0.0011(7) -0.0044(7) 0.0026(7)
C8 0.0525(10) 0.0683(12) 0.0603(11) 0.0019(9) -0.0105(8) 0.0055(9)
C9 0.0630(11) 0.0626(12) 0.0714(13) 0.0156(9) -0.0102(9) 0.0066(9)
C10 0.0617(11) 0.0526(11) 0.0780(13) 0.0110(9) -0.0094(9) -0.0012(9)
C11 0.0501(9) 0.0508(10) 0.0681(12) -0.0006(8) -0.0061(8) 0.0007(8)
C12 0.0415(8) 0.0487(9) 0.0554(10) -0.0004(7) -0.0028(7) 0.0047(7)
C13 0.0429(8) 0.0465(9) 0.0532(10) -0.0021(7) -0.0003(7) 0.0003(7)
C14 0.0469(9) 0.0532(10) 0.0523(10) -0.0037(7) -0.0026(7) -0.0039(7)
C15 0.0616(10) 0.0516(10) 0.0585(11) -0.0021(8) -0.0021(8) -0.0111(8)
C16 0.0619(10) 0.0487(10) 0.0574(11) 0.0026(8) 0.0008(8) -0.0051(8)
C17 0.0471(9) 0.0496(9) 0.0520(10) -0.0007(7) 0.0019(7) -0.0004(7)
C18 0.0445(8) 0.0475(9) 0.0547(10) -0.0033(7) -0.0027(7) -0.0016(7)
C19 0.0490(9) 0.0479(9) 0.0517(10) 0.0036(7) 0.0032(7) -0.0004(7)
C20 0.0675(11) 0.0444(10) 0.0521(10) -0.0013(7) -0.0002(8) 0.0029(8)
C21 0.0658(11) 0.0457(9) 0.0538(10) 0.0037(7) 0.0003(8) 0.0108(8)
C22 0.0505(9) 0.0449(9) 0.0514(10) 0.0057(7) 0.0028(7) 0.0025(7)
C23 0.0583(10) 0.0454(9) 0.0566(10) -0.0017(7) -0.0029(8) 0.0038(8)
C24 0.0553(10) 0.0462(9) 0.0583(11) 0.0002(8) -0.0018(8) 0.0092(7)
C25 0.0507(9) 0.0422(9) 0.0564(10) 0.0056(7) 0.0009(7) -0.0001(7)
C26 0.0503(10) 0.0655(12) 0.0593(11) -0.0020(8) -0.0010(8) 0.0041(8)
C27 0.0640(11) 0.0665(12) 0.0573(11) -0.0025(9) -0.0046(8) -0.0074(9)
C28 0.0579(11) 0.0494(10) 0.0700(13) 0.0095(8) -0.0127(9) -0.0118(8)
C29 0.0523(10) 0.0603(12) 0.0846(14) 0.0049(10) -0.0087(9) 0.0056(9)
C30 0.0595(11) 0.0572(11) 0.0667(12) 0.0005(9) 0.0000(9) 0.0095(9)
C31 0.0718(13) 0.0615(12) 0.0843(15) 0.0147(10) -0.0254(11) -0.0189(10)
N1 0.0516(8) 0.0561(9) 0.0546(9) -0.0006(6) -0.0101(6) -0.0080(7)
N2 0.1008(15) 0.0928(15) 0.1009(16) 0.0239(12) -0.0466(13) -0.0286(12)

loop_
_atom_type_symbol
_atom_type_description
_atom_type_scat_dispersion_real
_atom_type_scat_dispersion_imag
_atom_type_scat_source
C C 0.0181 0.0091 'International Tables Vol C Tables 4.2.6.8 and 6.1.1.4'
H H 0.0000 0.0000 'International Tables Vol C Tables 4.2.6.8 and 6.1.1.4'
N N 0.0311 0.0180 'International Tables Vol C Tables 4.2.6.8 and 6.1.1.4'

loop_
_geom_angle_atom_site_label_1
_geom_angle_atom_site_label_2
_geom_angle_atom_site_label_3
_geom_angle
_geom_angle_site_symmetry_1
_geom_angle_site_symmetry_3
_geom_angle_publ_flag
C2 C1 N1 119.85(16) . . ?
C6 C1 C2 119.87(17) . . ?
C6 C1 N1 120.28(16) . . ?
C1 C2 H2 120.1 . . ?
C1 C2 C3 119.78(18) . . ?
C3 C2 H2 120.1 . . ?
C2 C3 H3 119.9 . . ?
C4 C3 C2 120.22(19) . . ?
C4 C3 H3 119.9 . . ?
C3 C4 H4 120.0 . . ?
C3 C4 C5 120.09(19) . . ?
C5 C4 H4 120.0 . . ?
C4 C5 H5 119.9 . . ?
C4 C5 C6 120.2(2) . . ?
C6 C5 H5 119.9 . . ?
C1 C6 C5 119.81(19) . . ?
C1 C6 H6 120.1 . . ?
C5 C6 H6 120.1 . . ?
C8 C7 C12 121.45(17) . . ?
C8 C7 N1 129.69(16) . . ?
N1 C7 C12 108.87(14) . . ?
C7 C8 H8 121.3 . . ?
C9 C8 C7 117.43(17) . . ?
C9 C8 H8 121.3 . . ?
C8 C9 H9 119.1 . . ?
C8 C9 C10 121.79(18) . . ?
C10 C9 H9 119.1 . . ?
C9 C10 H10 119.6 . . ?
C11 C10 C9 120.83(18) . . ?
C11 C10 H10 119.6 . . ?
C10 C11 H11 120.6 . . ?
C10 C11 C12 118.73(17) . . ?
C12 C11 H11 120.6 . . ?
C7 C12 C13 106.79(15) . . ?
C11 C12 C7 119.76(16) . . ?
C11 C12 C13 133.42(16) . . ?
C14 C13 C12 106.71(15) . . ?
C18 C13 C12 133.21(16) . . ?
C18 C13 C14 120.02(15) . . ?
C15 C14 C13 120.65(16) . . ?
N1 C14 C13 109.07(15) . . ?
N1 C14 C15 130.19(16) . . ?
C14 C15 H15 120.9 . . ?
C16 C15 C14 118.16(17) . . ?
C16 C15 H15 120.9 . . ?
C15 C16 H16 118.8 . . ?
C15 C16 C17 122.33(17) . . ?
C17 C16 H16 118.8 . . ?
C16 C17 C19 122.34(16) . . ?
C18 C17 C16 118.44(16) . . ?
C18 C17 C19 119.21(15) . . ?
C13 C18 C17 120.31(16) . . ?
C13 C18 H18 119.8 . . ?
C17 C18 H18 119.8 . . ?
C20 C19 C17 122.36(15) . . ?
C24 C19 C17 120.46(15) . . ?
C24 C19 C20 117.08(16) . . ?
C19 C20 H20 119.2 . . ?
C21 C20 C19 121.51(16) . . ?
C21 C20 H20 119.2 . . ?
C20 C21 H21 119.3 . . ?
C20 C21 C22 121.30(16) . . ?
C22 C21 H21 119.3 . . ?
C21 C22 C25 122.14(15) . . ?
C23 C22 C21 117.15(16) . . ?
C23 C22 C25 120.70(15) . . ?
C22 C23 H23 119.3 . . ?
C24 C23 C22 121.36(16) . . ?
C24 C23 H23 119.3 . . ?
C19 C24 H24 119.2 . . ?
C23 C24 C19 121.53(16) . . ?
C23 C24 H24 119.2 . . ?
C26 C25 C22 120.70(15) . . ?
C26 C25 C30 117.51(17) . . ?
C30 C25 C22 121.78(15) . . ?
C25 C26 H26 119.0 . . ?
C27 C26 C25 122.00(17) . . ?
C27 C26 H26 119.0 . . ?
C26 C27 H27 120.1 . . ?
C26 C27 C28 119.77(18) . . ?
C28 C27 H27 120.1 . . ?
C27 C28 C29 119.46(18) . . ?
C27 C28 C31 120.40(19) . . ?
C29 C28 C31 120.14(19) . . ?
C28 C29 H29 120.0 . . ?
C30 C29 C28 120.09(18) . . ?
C30 C29 H29 120.0 . . ?
C25 C30 H30 119.4 . . ?
C29 C30 C25 121.16(18) . . ?
C29 C30 H30 119.4 . . ?
N2 C31 C28 178.4(2) . . ?
C7 N1 C1 125.15(14) . . ?
C14 N1 C1 126.03(15) . . ?
C14 N1 C7 108.52(13) . . ?

loop_
_geom_bond_atom_site_label_1
_geom_bond_atom_site_label_2
_geom_bond_distance
_geom_bond_site_symmetry_2
_geom_bond_publ_flag
C1 C2 1.378(2) . ?
C1 C6 1.370(3) . ?
C1 N1 1.425(2) . ?
C2 H2 0.9300 . ?
C2 C3 1.378(3) . ?
C3 H3 0.9300 . ?
C3 C4 1.364(3) . ?
C4 H4 0.9300 . ?
C4 C5 1.367(3) . ?
C5 H5 0.9300 . ?
C5 C6 1.380(3) . ?
C6 H6 0.9300 . ?
C7 C8 1.387(3) . ?
C7 C12 1.411(2) . ?
C7 N1 1.393(2) . ?
C8 H8 0.9300 . ?
C8 C9 1.383(3) . ?
C9 H9 0.9300 . ?
C9 C10 1.392(3) . ?
C10 H10 0.9300 . ?
C10 C11 1.378(3) . ?
C11 H11 0.9300 . ?
C11 C12 1.392(2) . ?
C12 C13 1.446(2) . ?
C13 C14 1.409(2) . ?
C13 C18 1.380(2) . ?
C14 C15 1.393(3) . ?
C14 N1 1.391(2) . ?
C15 H15 0.9300 . ?
C15 C16 1.376(3) . ?
C16 H16 0.9300 . ?
C16 C17 1.410(2) . ?
C17 C18 1.393(2) . ?
C17 C19 1.481(2) . ?
C18 H18 0.9300 . ?
C19 C20 1.397(2) . ?
C19 C24 1.397(2) . ?
C20 H20 0.9300 . ?
C20 C21 1.375(2) . ?
C21 H21 0.9300 . ?
C21 C22 1.401(2) . ?
C22 C23 1.396(2) . ?
C22 C25 1.477(2) . ?
C23 H23 0.9300 . ?
C23 C24 1.377(2) . ?
C24 H24 0.9300 . ?
C25 C26 1.387(2) . ?
C25 C30 1.394(2) . ?
C26 H26 0.9300 . ?
C26 C27 1.371(3) . ?
C27 H27 0.9300 . ?
C27 C28 1.386(3) . ?
C28 C29 1.386(3) . ?
C28 C31 1.435(3) . ?
C29 H29 0.9300 . ?
C29 C30 1.378(3) . ?
C30 H30 0.9300 . ?
C31 N2 1.148(3) . ?

loop_
_geom_torsion_atom_site_label_1
_geom_torsion_atom_site_label_2
_geom_torsion_atom_site_label_3
_geom_torsion_atom_site_label_4
_geom_torsion
_geom_torsion_site_symmetry_1
_geom_torsion_site_symmetry_2
_geom_torsion_site_symmetry_3
_geom_torsion_site_symmetry_4
_geom_torsion_publ_flag
C1 C2 C3 C4 -0.5(3) . . . . ?
C2 C1 C6 C5 0.0(3) . . . . ?
C2 C1 N1 C7 114.2(2) . . . . ?
C2 C1 N1 C14 -58.8(2) . . . . ?
C2 C3 C4 C5 0.1(4) . . . . ?
C3 C4 C5 C6 0.2(4) . . . . ?
C4 C5 C6 C1 -0.3(4) . . . . ?
C6 C1 C2 C3 0.4(3) . . . . ?
C6 C1 N1 C7 -64.9(2) . . . . ?
C6 C1 N1 C14 122.1(2) . . . . ?
C7 C8 C9 C10 0.8(3) . . . . ?
C7 C12 C13 C14 -1.24(17) . . . . ?
C7 C12 C13 C18 -178.41(16) . . . . ?
C8 C7 C12 C11 1.5(2) . . . . ?
C8 C7 C12 C13 179.86(15) . . . . ?
C8 C7 N1 C1 7.3(3) . . . . ?
C8 C7 N1 C14 -178.64(17) . . . . ?
C8 C9 C10 C11 0.1(3) . . . . ?
C9 C10 C11 C12 -0.2(3) . . . . ?
C10 C11 C12 C7 -0.6(2) . . . . ?
C10 C11 C12 C13 -178.38(17) . . . . ?
C11 C12 C13 C14 176.74(18) . . . . ?
C11 C12 C13 C18 -0.4(3) . . . . ?
C12 C7 C8 C9 -1.6(3) . . . . ?
C12 C7 N1 C1 -172.98(15) . . . . ?
C12 C7 N1 C14 1.06(18) . . . . ?
C12 C13 C14 C15 -174.87(15) . . . . ?
C12 C13 C14 N1 1.91(17) . . . . ?
C12 C13 C18 C17 174.13(16) . . . . ?
C13 C14 C15 C16 -0.3(3) . . . . ?
C13 C14 N1 C1 172.11(15) . . . . ?
C13 C14 N1 C7 -1.87(18) . . . . ?
C14 C13 C18 C17 -2.7(2) . . . . ?
C14 C15 C16 C17 -2.1(3) . . . . ?
C15 C14 N1 C1 -11.5(3) . . . . ?
C15 C14 N1 C7 174.50(17) . . . . ?
C15 C16 C17 C18 2.1(3) . . . . ?
C15 C16 C17 C19 -179.45(16) . . . . ?
C16 C17 C18 C13 0.4(2) . . . . ?
C16 C17 C19 C20 -39.0(2) . . . . ?
C16 C17 C19 C24 144.82(17) . . . . ?
C17 C19 C20 C21 -173.99(15) . . . . ?
C17 C19 C24 C23 175.87(15) . . . . ?
C18 C13 C14 C15 2.8(2) . . . . ?
C18 C13 C14 N1 179.53(14) . . . . ?
C18 C17 C19 C20 139.36(16) . . . . ?
C18 C17 C19 C24 -36.8(2) . . . . ?
C19 C17 C18 C13 -178.09(14) . . . . ?
C19 C20 C21 C22 -1.8(3) . . . . ?
C20 C19 C24 C23 -0.5(2) . . . . ?
C20 C21 C22 C23 -0.4(2) . . . . ?
C20 C21 C22 C25 -179.39(15) . . . . ?
C21 C22 C23 C24 2.2(2) . . . . ?
C21 C22 C25 C26 139.32(18) . . . . ?
C21 C22 C25 C30 -39.3(2) . . . . ?
C22 C23 C24 C19 -1.8(3) . . . . ?
C22 C25 C26 C27 -178.18(17) . . . . ?
C22 C25 C30 C29 178.77(16) . . . . ?
C23 C22 C25 C26 -39.6(2) . . . . ?
C23 C22 C25 C30 141.80(17) . . . . ?
C24 C19 C20 C21 2.3(2) . . . . ?
C25 C22 C23 C24 -178.80(14) . . . . ?
C25 C26 C27 C28 -0.3(3) . . . . ?
C26 C25 C30 C29 0.1(3) . . . . ?
C26 C27 C28 C29 -0.6(3) . . . . ?
C26 C27 C28 C31 179.25(17) . . . . ?
C27 C28 C29 C30 1.2(3) . . . . ?
C28 C29 C30 C25 -0.9(3) . . . . ?
C30 C25 C26 C27 0.5(3) . . . . ?
C31 C28 C29 C30 -178.66(18) . . . . ?
N1 C1 C2 C3 -178.71(17) . . . . ?
N1 C1 C6 C5 179.1(2) . . . . ?
N1 C7 C8 C9 178.08(17) . . . . ?
N1 C7 C12 C11 -178.19(14) . . . . ?
N1 C7 C12 C13 0.12(18) . . . . ?
N1 C14 C15 C16 -176.33(16) . . . . ?
